data_1534776
loop_
_publ_author_name
'Gromilov, S.A.'
'Emel'yanov, V.A.'
'Baidina, I.A.'
'Alekseev, V.I.'
'Belyaev, A.V.'

_publ_section_title
;
 Synthesis and crystal structure of lithium and potassium
 hexanitroruthenates(II)
;
_journal_name_full 'Zhurnal Strukturnoi Khimii (Issue-No. from 1981)'
_journal_page_first 171
_journal_page_last 177
_journal_volume 35
_journal_year 1994
_chemical_formula_sum 'H24 Li4 N6 O24 Ru'
_chemical_name_systematic 'Li4 (Ru (N O2)6) (H2 O)12'
_space_group_IT_number 82
_symmetry_space_group_name_Hall 'I -4'
_symmetry_space_group_name_H-M 'I -4'
_cell_angle_alpha 90
_cell_angle_beta 90
_cell_angle_gamma 90
_cell_formula_units_Z 4
_cell_length_a 11.749
_cell_length_b 11.749
_cell_length_c 16.807
_cell_volume 2320.021
_citation_journal_id_ASTM ZSTKAI
_cod_data_source_file Gromilov_ZSTKAI_1994_1457.cif
_cod_data_source_block H24Li4N6O24Ru1
_cod_original_formula_sum 'H24 Li4 N6 O24 Ru1'
_cod_database_code 1534776

loop_
_symmetry_equiv_pos_as_xyz
x,y,z
y,-x,-z
-x,-y,z
-y,x,-z
x+1/2,y+1/2,z+1/2
y+1/2,-x+1/2,-z+1/2
-x+1/2,-y+1/2,z+1/2
-y+1/2,x+1/2,-z+1/2

loop_
_atom_site_label
_atom_site_type_symbol
_atom_site_fract_x
_atom_site_fract_y
_atom_site_fract_z
_atom_site_occupancy
_atom_site_U_iso_or_equiv
O8 O-2 0.193 0.0848 0.409 1 0.0
Ru2 Ru+2 0.5 0 0.25 1 0.0
O2 O-2 0.1349 0.2034 -0.0446 1 0.0
O3 O-2 0.0853 -0.0202 0.1642 1 0.0
N4 N+3 0.5 0 0.1261 1 0.0
O4 O-2 0.2861 0.1091 0.204 1 0.0
O6 O-2 0.4123 -0.0188 0.0854 1 0.0
O7 O-2 0.3468 0.3121 0.058 1 0.0
N1 N+3 0.1316 0.1211 0.0011 1 0.0
O10 O-2 0.1922 0.4168 0.3406 1 0.0
N2 N+3 0 0 0.1243 1 0.0
Ru1 Ru+2 0 0 0 1 0.0
Li1 Li+1 0.2481 -0.0138 0.1238 1 0.0
O11 O-2 0.0029 0.1427 0.3142 1 0.0
O9 O-2 0.1545 0.3115 0.1925 1 0.0
O5 O-2 0.366 0.2052 -0.2937 1 0.0
N3 N+3 0.3711 0.1185 0.25 1 0.0
Li2 Li+1 0.2499 0.4057 0.126 1 0.0
O1 O-2 0.2105 0.1094 0.047 1 0.0
O12 O-2 0.4963 0.1518 -0.0638 1 0.0
